data_7246629
loop_
_publ_author_name
'Stawiasz, Katherine J.'
'Deneff, Jacob I.'
'Reyes, Raphael A.'
'Woods, Toby J.'
'Rohwer, Lauren E. S.'
'Valdez, Nichole'
'Rodriguez, Mark A.'
'Lawal, Abdul'
'Moore, Jeffrey S.'
'Sava Gallis, Dorina F.'

_publ_section_title
;
 Improved quantum yield in geometrically constrained
 tetraphenylethylene-based metal--organic frameworks
;
_journal_issue 18
_journal_name_full CrystEngComm
_journal_page_first 2701
_journal_page_last 2705
_journal_paper_doi 10.1039/D3CE00228D
_journal_volume 25
_journal_year 2023
_chemical_formula_moiety
; 
C72 H54 N2 O10 Zn2, 0.5(C5 H11 N O) 
;
_chemical_formula_sum 'C74.5 H59.5 N2.5 O10.5 Zn2'
_chemical_formula_weight 1288.48
_space_group_crystal_system triclinic
_space_group_IT_number 2
_space_group_name_Hall '-P 1'
_space_group_name_H-M_alt 'P -1'
_atom_sites_solution_hydrogens geom
_atom_sites_solution_primary 'dual space'
_audit_creation_method SHELXL-2018/3
_audit_update_record
;
2023-02-03 deposited with the CCDC.	2023-04-12 downloaded from the CCDC.
;
_cell_angle_alpha 89.7118(11)
_cell_angle_beta 89.6383(12)
_cell_angle_gamma 82.0544(12)
_cell_formula_units_Z 2
_cell_length_a 10.4851(5)
_cell_length_b 17.0154(8)
_cell_length_c 24.7946(11)
_cell_measurement_reflns_used 76079
_cell_measurement_temperature 100(2)
_cell_measurement_theta_max 25.51
_cell_measurement_theta_min 2.30
_cell_volume 4381.0(4)
_computing_cell_refinement 'SAINT V8.40B (Bruker, 2019)'
_computing_data_collection 'APEX3 V2019.11-0 (Bruker, 2019)'
_computing_data_reduction
; 
SAINT V8.40B, XPREP v2014/2, (Bruker, 2019), SADABS V2016/2 
(Krause et al., 2015) 
;
_computing_molecular_graphics
; 
SHELXTL v2014-7 (Bruker, 2019), CrystalMaker v9.2.8 (CrystalMaker, 2016) 
;
_computing_publication_material 'XCIF V2014-2 (Bruker, 2019)'
_computing_structure_refinement 'SHELXL-2018-3 (Sheldrick, 2015a)'
_computing_structure_solution 'SHELXT-2018-2 (Sheldrick, 2015b)'
_diffrn_ambient_temperature 100(2)
_diffrn_measured_fraction_theta_full 0.999
_diffrn_measured_fraction_theta_max 0.992
_diffrn_measurement_device 'Bruker D8 Venture/Photon II'
_diffrn_measurement_method 'profile data from \f and \w scans'
_diffrn_radiation_monochromator 'multilayer mirrors'
_diffrn_radiation_source 'microfocus sealed tube'
_diffrn_radiation_type MoK\a
_diffrn_radiation_wavelength 0.71073
_diffrn_radiation_wavelength_id ed46qs_sq
_diffrn_reflns_av_R_equivalents 0.0612
_diffrn_reflns_av_unetI/netI 0.0372
_diffrn_reflns_Laue_measured_fraction_full 0.999
_diffrn_reflns_Laue_measured_fraction_max 0.992
_diffrn_reflns_limit_h_max 12
_diffrn_reflns_limit_h_min -12
_diffrn_reflns_limit_k_max 20
_diffrn_reflns_limit_k_min -20
_diffrn_reflns_limit_l_max 29
_diffrn_reflns_limit_l_min -29
_diffrn_reflns_number 147139
_diffrn_reflns_point_group_measured_fraction_full 0.999
_diffrn_reflns_point_group_measured_fraction_max 0.992
_diffrn_reflns_theta_full 25.242
_diffrn_reflns_theta_max 25.539
_diffrn_reflns_theta_min 1.961
_exptl_absorpt_coefficient_mu 0.594
_exptl_absorpt_correction_T_max 0.7452
_exptl_absorpt_correction_T_min 0.6371
_exptl_absorpt_correction_type multi-scan
_exptl_absorpt_process_details 'SADABS V2016/2 (Krause et al., 2015)'
_exptl_crystal_colour yellow
_exptl_crystal_density_diffrn 0.977
_exptl_crystal_density_method 'not measured'
_exptl_crystal_description prism
_exptl_crystal_F_000 1336
_exptl_crystal_id ed46qs_sq
_exptl_crystal_preparation
; 
The data crystal was mounted using oil (Paratone-N, Exxon) to a 
0.3 mm cryo-loop (Hampton Research) with the (-1 -7 4) scattering 
planes roughly normal to the spindle axis. 
;
_exptl_crystal_size_max 0.452
_exptl_crystal_size_mid 0.400
_exptl_crystal_size_min 0.264
_platon_squeeze_details
;
SQUEEZE identified two distinct void spaces in the P1 cell and removed a total
of 426 electrons from the P1 cell. The electron count is consistent with either
approximately 16 ethanol molecules per unit cell or approximately eight DEF
molecules per unit cell. The most likely solution is a combination of ethanol
and DEF molecules in the void spaces.
;
_refine_diff_density_max 1.350
_refine_diff_density_min -1.431
_refine_diff_density_rms 0.132
_refine_ls_extinction_method none
_refine_ls_goodness_of_fit_ref 1.584
_refine_ls_hydrogen_treatment constr
_refine_ls_matrix_type full
_refine_ls_number_parameters 957
_refine_ls_number_reflns 16274
_refine_ls_number_restraints 1280
_refine_ls_restrained_S_all 1.544
_refine_ls_R_factor_all 0.1075
_refine_ls_R_factor_gt 0.1034
_refine_ls_shift/su_max 0.020
_refine_ls_shift/su_mean 0.000
_refine_ls_structure_factor_coef Fsqd
_refine_ls_weighting_details 'w=1/[\s^2^(Fo^2^)+(0.2000P)^2^] where P=(Fo^2^+2Fc^2^)/3'
_refine_ls_weighting_scheme calc
_refine_ls_wR_factor_gt 0.3158
_refine_ls_wR_factor_ref 0.3259
_reflns_Friedel_coverage 0.000
_reflns_number_gt 15091
_reflns_number_total 16274
_reflns_threshold_expression 'I > 2\s(I)'
_cod_data_source_file d3ce00228d2.cif
_cod_data_source_block ed46qs_sq
_cod_depositor_comments 'Adding full bibliography for 7246628--7246629.cif.'
_cod_original_formula_sum 'C74.50 H59.50 N2.50 O10.50 Zn2'
_cod_database_code 7246629
_shelx_shelxl_version_number 2018/3
_shelx_space_group_comment
; 
The symmetry employed for this shelxl refinement is uniquely defined 
by the following loop, which should always be used as a source of 
symmetry information in preference to the above space-group names. 
They are only intended as comments. 
;
_shelx_estimated_absorpt_t_min 0.775
_shelx_estimated_absorpt_t_max 0.859
_platon_squeeze_void_probe_radius 1.20

loop_
_space_group_symop_operation_xyz
'x, y, z'
'-x, -y, -z'

loop_
_atom_site_label
_atom_site_type_symbol
_atom_site_fract_x
_atom_site_fract_y
_atom_site_fract_z
_atom_site_U_iso_or_equiv
_atom_site_adp_type
_atom_site_occupancy
_atom_site_site_symmetry_order
_atom_site_calc_flag
_atom_site_refinement_flags_posn
_atom_site_refinement_flags_adp
_atom_site_refinement_flags_occupancy
_atom_site_disorder_assembly
_atom_site_disorder_group
Zn1 Zn 0.15818(6) 0.94447(4) 0.18945(2) 0.0284(2) Uani 1 1 d . . . . .
Zn2 Zn 0.37654(6) 1.03472(4) 1.18392(2) 0.0306(2) Uani 1 1 d D . . . .
O1 O 0.2630(5) 0.8882(3) 0.25019(18) 0.0485(11) Uani 1 1 d . . . . .
O2 O 0.4414(4) 0.9423(3) 0.23349(17) 0.0456(10) Uani 1 1 d . . . . .
O3 O 0.4074(4) 0.9619(2) 1.11919(15) 0.0351(8) Uani 1 1 d . . . . .
O4 O 0.2679(4) 0.8752(2) 1.13495(16) 0.0365(9) Uani 1 1 d . . . . .
O5 O 1.2504(5) 0.1057(2) 1.13684(17) 0.0446(10) Uani 1 1 d . . . . .
O6 O 1.1107(4) 0.0201(3) 1.12494(16) 0.0395(9) Uani 1 1 d . . . . .
O7 O 1.2865(5) 0.0874(3) 0.25013(17) 0.0459(10) Uani 1 1 d . . . . .
O8 O 1.1022(5) 0.0361(3) 0.24111(17) 0.0451(10) Uani 1 1 d . . . . .
C1 C 0.3783(7) 0.8969(4) 0.2598(2) 0.0427(13) Uani 1 1 d . . . . .
C2 C 0.4435(7) 0.8527(4) 0.3070(2) 0.0444(13) Uani 1 1 d . . . . .
C3 C 0.5568(8) 0.8685(7) 0.3249(4) 0.077(3) Uani 1 1 d . . . . .
H3 H 0.597628 0.907673 0.306820 0.092 Uiso 1 1 calc R U . . .
C4 C 0.6169(8) 0.8297(7) 0.3691(4) 0.077(3) Uani 1 1 d . . . . .
H4 H 0.695680 0.843698 0.382163 0.092 Uiso 1 1 calc R U . . .
C5 C 0.5590(8) 0.7692(5) 0.3944(3) 0.0538(17) Uani 1 1 d . . . . .
C6 C 0.4398(13) 0.7543(7) 0.3768(5) 0.096(4) Uani 1 1 d . . . . .
H6 H 0.399941 0.713845 0.393993 0.115 Uiso 1 1 calc R U . . .
C7 C 0.3768(12) 0.7975(7) 0.3343(4) 0.086(4) Uani 1 1 d . . . . .
H7 H 0.292115 0.790058 0.324101 0.104 Uiso 1 1 calc R U . . .
C8 C 0.6108(8) 0.7278(5) 0.4431(3) 0.0581(18) Uani 1 1 d . . . . .
C9 C 0.6466(9) 0.6960(5) 0.4829(3) 0.0576(19) Uani 1 1 d . . . . .
C10 C 0.6810(8) 0.6549(4) 0.5336(3) 0.0546(17) Uani 1 1 d . . . . .
C11 C 0.8037(7) 0.6128(4) 0.5425(2) 0.0435(14) Uani 1 1 d . . . . .
H11 H 0.868048 0.609906 0.515178 0.052 Uiso 1 1 calc R U . . .
C12 C 0.8298(7) 0.5752(3) 0.5923(2) 0.0430(13) Uani 1 1 d . . . . .
H12 H 0.912732 0.546253 0.598341 0.052 Uiso 1 1 calc R U . . .
C13 C 0.7387(7) 0.5789(3) 0.6328(2) 0.0421(14) Uani 1 1 d . . . . .
C14 C 0.6167(8) 0.6220(5) 0.6241(3) 0.061(2) Uani 1 1 d . . . . .
H14 H 0.553691 0.625706 0.652032 0.074 Uiso 1 1 calc R U . . .
C15 C 0.5878(9) 0.6591(5) 0.5755(3) 0.067(2) Uani 1 1 d . . . . .
H15 H 0.504571 0.687824 0.569883 0.081 Uiso 1 1 calc R U . . .
C16 C 0.7620(7) 0.5356(3) 0.6848(2) 0.0418(13) Uani 1 1 d . . . . .
C17 C 0.8180(7) 0.4578(3) 0.6871(2) 0.0403(13) Uani 1 1 d . . . . .
C18 C 0.7142(7) 0.5794(4) 0.7340(2) 0.0445(14) Uani 1 1 d . . . . .
C19 C 0.7509(9) 0.6546(4) 0.7441(3) 0.059(2) Uani 1 1 d . . . . .
H19 H 0.807129 0.676041 0.719644 0.071 Uiso 1 1 calc R U . . .
C20 C 0.7061(10) 0.6972(4) 0.7891(3) 0.066(2) Uani 1 1 d . . . . .
H20 H 0.729516 0.748442 0.795071 0.079 Uiso 1 1 calc R U . . .
C21 C 0.6237(9) 0.6639(4) 0.8272(3) 0.0546(18) Uani 1 1 d . . . . .
C22 C 0.5906(7) 0.5903(4) 0.8168(3) 0.0477(14) Uani 1 1 d . . . . .
H22 H 0.536865 0.567087 0.841471 0.057 Uiso 1 1 calc R U . . .
C23 C 0.6347(7) 0.5490(4) 0.7703(3) 0.0468(14) Uani 1 1 d . . . . .
H23 H 0.608922 0.498614 0.763659 0.056 Uiso 1 1 calc R U . . .
C24 C 0.5787(9) 0.7059(4) 0.8747(3) 0.0564(19) Uani 1 1 d . . . . .
C25 C 0.5369(9) 0.7399(4) 0.9150(3) 0.0561(18) Uani 1 1 d . . . . .
C26 C 0.4894(7) 0.7795(4) 0.9627(3) 0.0468(14) Uani 1 1 d . . . . .
C27 C 0.5213(9) 0.8555(4) 0.9735(3) 0.0559(19) Uani 1 1 d . . . . .
H27 H 0.571822 0.880527 0.948456 0.067 Uiso 1 1 calc R U . . .
C28 C 0.4788(8) 0.8935(4) 1.0207(3) 0.0508(17) Uani 1 1 d . . . . .
H28 H 0.501091 0.944565 1.028219 0.061 Uiso 1 1 calc R U . . .
C29 C 0.4037(6) 0.8578(3) 1.0572(2) 0.0325(11) Uani 1 1 d . . . . .
C30 C 0.3698(6) 0.7842(4) 1.0460(3) 0.0433(13) Uani 1 1 d . . . . .
H30 H 0.315379 0.760624 1.070159 0.052 Uiso 1 1 calc R U . . .
C31 C 0.4150(7) 0.7447(4) 0.9997(3) 0.0481(15) Uani 1 1 d . . . . .
H31 H 0.394668 0.692883 0.993174 0.058 Uiso 1 1 calc R U . . .
C32 C 0.3568(5) 0.9023(3) 1.1081(2) 0.0319(10) Uani 1 1 d . . . . .
C33 C 0.8509(7) 0.4162(3) 0.7383(2) 0.0423(14) Uani 1 1 d . . . . .
C34 C 0.9292(8) 0.4466(4) 0.7775(3) 0.0489(15) Uani 1 1 d . . . . .
H34 H 0.963836 0.494318 0.770336 0.059 Uiso 1 1 calc R U . . .
C35 C 0.9551(7) 0.4079(4) 0.8251(3) 0.0490(15) Uani 1 1 d . . . . .
H35 H 1.008597 0.428892 0.850546 0.059 Uiso 1 1 calc R U . . .
C36 C 0.9050(7) 0.3380(4) 0.8376(3) 0.0470(14) Uani 1 1 d . . . . .
C37 C 0.8277(8) 0.3061(4) 0.7993(3) 0.0489(15) Uani 1 1 d . . . . .
H37 H 0.792005 0.258967 0.807139 0.059 Uiso 1 1 calc R U . . .
C38 C 0.8044(8) 0.3439(4) 0.7504(3) 0.0484(15) Uani 1 1 d . . . . .
H38 H 0.755808 0.320787 0.724124 0.058 Uiso 1 1 calc R U . . .
C39 C 0.9345(8) 0.2985(4) 0.8877(3) 0.0538(17) Uani 1 1 d . . . . .
C40 C 0.9608(8) 0.2627(5) 0.9305(3) 0.0552(17) Uani 1 1 d . . . . .
C41 C 1.0024(8) 0.2198(4) 0.9771(3) 0.0507(15) Uani 1 1 d . . . . .
C42 C 1.0887(10) 0.2478(5) 1.0119(3) 0.068(2) Uani 1 1 d . . . . .
H42 H 1.112637 0.298838 1.005436 0.082 Uiso 1 1 calc R U . . .
C43 C 1.1400(9) 0.2055(4) 1.0545(3) 0.0587(18) Uani 1 1 d . . . . .
H43 H 1.201532 0.226002 1.076438 0.070 Uiso 1 1 calc R U . . .
C44 C 1.1026(7) 0.1312(4) 1.0664(2) 0.0426(13) Uani 1 1 d . . . . .
C45 C 1.0087(8) 0.1043(5) 1.0340(3) 0.0538(16) Uani 1 1 d . . . . .
H45 H 0.976903 0.055921 1.042105 0.065 Uiso 1 1 calc R U . . .
C46 C 0.9629(8) 0.1500(5) 0.9895(3) 0.0542(16) Uani 1 1 d . . . . .
H46 H 0.900971 0.130927 0.967011 0.065 Uiso 1 1 calc R U . . .
C47 C 1.1580(6) 0.0823(4) 1.1137(2) 0.0377(12) Uani 1 1 d . . . . .
C48 C 0.8453(7) 0.4088(3) 0.6371(2) 0.0386(12) Uani 1 1 d . . . . .
C49 C 0.9695(8) 0.3658(4) 0.6293(3) 0.0566(19) Uani 1 1 d . . . . .
H49 H 1.032636 0.365158 0.656630 0.068 Uiso 1 1 calc R U . . .
C50 C 0.9986(9) 0.3253(4) 0.5824(3) 0.0605(19) Uani 1 1 d . . . . .
H50 H 1.083183 0.298433 0.576597 0.073 Uiso 1 1 calc R U . . .
C51 C 0.9039(9) 0.3232(4) 0.5427(3) 0.0562(17) Uani 1 1 d . . . . .
C52 C 0.7805(8) 0.3619(4) 0.5516(3) 0.0502(15) Uani 1 1 d . . . . .
H52 H 0.715356 0.359675 0.525399 0.060 Uiso 1 1 calc R U . . .
C53 C 0.7526(7) 0.4042(4) 0.5993(3) 0.0465(14) Uani 1 1 d . . . . .
H53 H 0.667723 0.430157 0.605560 0.056 Uiso 1 1 calc R U . . .
C54 C 0.9365(10) 0.2808(5) 0.4928(3) 0.065(2) Uani 1 1 d . . . . .
C55 C 0.9729(10) 0.2465(5) 0.4531(3) 0.066(2) Uani 1 1 d . . . . .
C56 C 1.0182(10) 0.2061(5) 0.4036(3) 0.067(2) Uani 1 1 d . . . . .
C57 C 0.9460(10) 0.1625(6) 0.3748(4) 0.073(3) Uani 1 1 d . . . . .
H57 H 0.860284 0.158834 0.386082 0.088 Uiso 1 1 calc R U . . .
C58 C 0.9947(9) 0.1223(5) 0.3283(3) 0.061(2) Uani 1 1 d . . . . .
H58 H 0.941225 0.092716 0.308105 0.073 Uiso 1 1 calc R U . . .
C59 C 1.1165(7) 0.1253(4) 0.3119(3) 0.0459(14) Uani 1 1 d . . . . .
C60 C 1.1943(9) 0.1697(4) 0.3416(3) 0.0560(17) Uani 1 1 d . . . . .
H60 H 1.280042 0.172903 0.330179 0.067 Uiso 1 1 calc R U . . .
C61 C 1.1460(10) 0.2084(5) 0.3872(3) 0.0621(19) Uani 1 1 d . . . . .
H61 H 1.199674 0.237198 0.407967 0.075 Uiso 1 1 calc R U . . .
C62 C 1.1728(7) 0.0794(3) 0.2641(2) 0.0423(13) Uani 1 1 d . . . . .
O9 O -0.0004(4) 0.8955(3) 0.1935(2) 0.0521(11) Uani 1 1 d D U . . .
C63 C -0.0687(9) 0.8835(9) 0.1549(4) 0.058(2) Uani 0.658(7) 1 d D U P A 1
H63 H -0.038083 0.890932 0.119394 0.070 Uiso 0.658(7) 1 calc R U P A 1
N1 N -0.1846(8) 0.8602(7) 0.1617(4) 0.0616(19) Uani 0.658(7) 1 d D U P A 1
C64 C -0.2616(11) 0.8526(7) 0.1134(5) 0.067(2) Uani 0.658(7) 1 d D U P A 1
H64A H -0.341554 0.890977 0.115178 0.080 Uiso 0.658(7) 1 calc R U P A 1
H64B H -0.212447 0.865226 0.080996 0.080 Uiso 0.658(7) 1 calc R U P A 1
C65 C -0.2934(14) 0.7747(8) 0.1090(6) 0.081(4) Uani 0.658(7) 1 d D U P A 1
H65A H -0.344808 0.770878 0.076521 0.121 Uiso 0.658(7) 1 calc R U P A 1
H65B H -0.214188 0.736791 0.106703 0.121 Uiso 0.658(7) 1 calc R U P A 1
H65C H -0.343119 0.762507 0.140838 0.121 Uiso 0.658(7) 1 calc R U P A 1
C66 C -0.2326(15) 0.8389(9) 0.2118(5) 0.072(3) Uani 0.658(7) 1 d D U P A 1
H66A H -0.327102 0.841474 0.208231 0.087 Uiso 0.658(7) 1 calc R U P A 1
H66B H -0.217360 0.880422 0.237879 0.087 Uiso 0.658(7) 1 calc R U P A 1
C67 C -0.1859(16) 0.7644(9) 0.2354(7) 0.088(4) Uani 0.658(7) 1 d D U P A 1
H67A H -0.229300 0.759077 0.270086 0.132 Uiso 0.658(7) 1 calc R U P A 1
H67B H -0.203321 0.721686 0.211284 0.132 Uiso 0.658(7) 1 calc R U P A 1
H67C H -0.092907 0.760873 0.241113 0.132 Uiso 0.658(7) 1 calc R U P A 1
C63A C -0.0617(15) 0.9074(19) 0.1502(6) 0.060(3) Uani 0.342(7) 1 d D U P A 2
H63A H -0.009839 0.915326 0.119620 0.073 Uiso 0.342(7) 1 calc R U P A 2
N1A N -0.1883(13) 0.9108(12) 0.1395(6) 0.063(2) Uani 0.342(7) 1 d D U P A 2
C64A C -0.2374(19) 0.9199(13) 0.0847(7) 0.070(3) Uani 0.342(7) 1 d D U P A 2
H64C H -0.166406 0.904719 0.058634 0.084 Uiso 0.342(7) 1 calc R U P A 2
H64D H -0.303468 0.884441 0.079216 0.084 Uiso 0.342(7) 1 calc R U P A 2
C65A C -0.292(3) 0.9994(13) 0.0753(10) 0.074(5) Uani 0.342(7) 1 d D U P A 2
H65D H -0.324708 1.004888 0.038335 0.112 Uiso 0.342(7) 1 calc R U P A 2
H65E H -0.362958 1.014102 0.100795 0.112 Uiso 0.342(7) 1 calc R U P A 2
H65F H -0.226157 1.034341 0.080252 0.112 Uiso 0.342(7) 1 calc R U P A 2
C66A C -0.2748(16) 0.8987(15) 0.1815(7) 0.067(3) Uani 0.342(7) 1 d D U P A 2
H66C H -0.314913 0.951553 0.194085 0.080 Uiso 0.342(7) 1 calc R U P A 2
H66D H -0.344276 0.872339 0.165745 0.080 Uiso 0.342(7) 1 calc R U P A 2
C67A C -0.229(3) 0.8545(19) 0.2274(9) 0.075(5) Uani 0.342(7) 1 d D U P A 2
H67D H -0.300622 0.851470 0.252649 0.112 Uiso 0.342(7) 1 calc R U P A 2
H67E H -0.192325 0.800817 0.216474 0.112 Uiso 0.342(7) 1 calc R U P A 2
H67F H -0.162795 0.880480 0.244975 0.112 Uiso 0.342(7) 1 calc R U P A 2
O10 O 0.5324(14) 1.0852(11) 1.1851(6) 0.069(3) Uani 0.658(7) 1 d D U P A 1
C68 C 0.5353(14) 1.1381(10) 1.2190(7) 0.082(3) Uani 0.658(7) 1 d D U P A 1
H68 H 0.464075 1.150222 1.242861 0.098 Uiso 0.658(7) 1 calc R U P A 1
N2 N 0.6354(12) 1.1788(8) 1.2232(5) 0.091(3) Uani 0.658(7) 1 d D U P A 1
C69 C 0.7204(14) 1.1802(10) 1.1762(7) 0.096(3) Uani 0.658(7) 1 d D U P A 1
H69A H 0.670995 1.178571 1.142428 0.115 Uiso 0.658(7) 1 calc R U P A 1
H69B H 0.762277 1.228863 1.176094 0.115 Uiso 0.658(7) 1 calc R U P A 1
C70 C 0.8137(18) 1.1118(13) 1.1809(10) 0.122(5) Uani 0.658(7) 1 d D U P A 1
H70A H 0.873544 1.109645 1.150210 0.183 Uiso 0.658(7) 1 calc R U P A 1
H70B H 0.861413 1.114224 1.214524 0.183 Uiso 0.658(7) 1 calc R U P A 1
H70C H 0.770622 1.064202 1.181038 0.183 Uiso 0.658(7) 1 calc R U P A 1
C71 C 0.6776(18) 1.2061(10) 1.2730(6) 0.102(3) Uani 0.658(7) 1 d D U P A 1
H71A H 0.636685 1.178207 1.302193 0.122 Uiso 0.658(7) 1 calc R U P A 1
H71B H 0.771591 1.188953 1.275380 0.122 Uiso 0.658(7) 1 calc R U P A 1
C72 C 0.655(2) 1.2880(11) 1.2843(10) 0.123(5) Uani 0.658(7) 1 d D U P A 1
H72A H 0.689371 1.297709 1.319947 0.185 Uiso 0.658(7) 1 calc R U P A 1
H72B H 0.697783 1.317039 1.256895 0.185 Uiso 0.658(7) 1 calc R U P A 1
H72C H 0.562176 1.306237 1.283848 0.185 Uiso 0.658(7) 1 calc R U P A 1
O10A O 0.519(3) 1.096(3) 1.1785(13) 0.076(4) Uani 0.342(7) 1 d D U P A 2
C68A C 0.574(3) 1.128(2) 1.2150(11) 0.083(3) Uani 0.342(7) 1 d D U P A 2
H68A H 0.544302 1.125833 1.251164 0.100 Uiso 0.342(7) 1 calc R U P A 2
N2A N 0.677(2) 1.1645(14) 1.2030(9) 0.094(3) Uani 0.342(7) 1 d D U P A 2
C69A C 0.711(3) 1.1656(17) 1.1453(10) 0.104(4) Uani 0.342(7) 1 d D U P A 2
H69C H 0.631274 1.177291 1.123703 0.125 Uiso 0.342(7) 1 calc R U P A 2
H69D H 0.764798 1.207911 1.138250 0.125 Uiso 0.342(7) 1 calc R U P A 2
C70A C 0.778(4) 1.092(2) 1.1301(14) 0.111(6) Uani 0.342(7) 1 d D U P A 2
H70D H 0.800182 1.092821 1.091662 0.167 Uiso 0.342(7) 1 calc R U P A 2
H70E H 0.857290 1.080532 1.151284 0.167 Uiso 0.342(7) 1 calc R U P A 2
H70F H 0.724038 1.049973 1.136766 0.167 Uiso 0.342(7) 1 calc R U P A 2
C71A C 0.701(3) 1.2315(19) 1.2330(13) 0.099(3) Uani 0.342(7) 1 d D U P A 2
H71C H 0.783633 1.217141 1.251834 0.119 Uiso 0.342(7) 1 calc R U P A 2
H71D H 0.712765 1.274047 1.206914 0.119 Uiso 0.342(7) 1 calc R U P A 2
C72A C 0.610(4) 1.264(3) 1.2717(16) 0.112(6) Uani 0.342(7) 1 d D U P A 2
H72D H 0.640372 1.310075 1.288779 0.168 Uiso 0.342(7) 1 calc R U P A 2
H72E H 0.527120 1.281594 1.254085 0.168 Uiso 0.342(7) 1 calc R U P A 2
H72F H 0.598409 1.224350 1.299272 0.168 Uiso 0.342(7) 1 calc R U P A 2
O11 O 0.6552(15) 0.4919(12) 0.4338(7) 0.106(4) Uani 0.5 1 d D U P B 1
C73 C 0.7684(16) 0.4882(12) 0.4162(6) 0.088(4) Uani 0.5 1 d D U P B 1
H73 H 0.837032 0.488579 0.440996 0.105 Uiso 0.5 1 calc R U P B 1
N3 N 0.7947(14) 0.4838(9) 0.3630(5) 0.086(3) Uani 0.5 1 d D U P B 1
C74 C 0.7311(18) 0.5455(10) 0.3272(7) 0.090(4) Uani 0.5 1 d D U P B 1
H74A H 0.704506 0.594676 0.347890 0.108 Uiso 0.5 1 calc R U P B 1
H74B H 0.791696 0.557417 0.298460 0.108 Uiso 0.5 1 calc R U P B 1
C75 C 0.622(2) 0.5193(17) 0.3038(10) 0.104(6) Uani 0.5 1 d D U P B 1
H75A H 0.579333 0.560703 0.279816 0.156 Uiso 0.5 1 calc R U P B 1
H75B H 0.648694 0.470926 0.283007 0.156 Uiso 0.5 1 calc R U P B 1
H75C H 0.561710 0.508097 0.332320 0.156 Uiso 0.5 1 calc R U P B 1
C76 C 0.8760(19) 0.4200(11) 0.3403(7) 0.090(4) Uani 0.5 1 d D U P B 1
H76A H 0.961976 0.419648 0.356647 0.109 Uiso 0.5 1 calc R U P B 1
H76B H 0.843768 0.370766 0.352357 0.109 Uiso 0.5 1 calc R U P B 1
C77 C 0.894(2) 0.4144(14) 0.2844(7) 0.089(5) Uani 0.5 1 d D U P B 1
H77A H 0.953806 0.366320 0.276009 0.133 Uiso 0.5 1 calc R U P B 1
H77B H 0.811464 0.411831 0.266903 0.133 Uiso 0.5 1 calc R U P B 1
H77C H 0.930470 0.461042 0.271222 0.133 Uiso 0.5 1 calc R U P B 1

loop_
_atom_site_aniso_label
_atom_site_aniso_U_11
_atom_site_aniso_U_22
_atom_site_aniso_U_33
_atom_site_aniso_U_23
_atom_site_aniso_U_13
_atom_site_aniso_U_12
Zn1 0.0357(3) 0.0307(3) 0.0161(3) -0.0035(3) 0.0010(3) 0.0048(2)
Zn2 0.0419(4) 0.0306(3) 0.0171(3) -0.0034(3) 0.0024(3) 0.0028(2)
O1 0.051(2) 0.063(3) 0.028(2) 0.002(2) -0.0062(18) 0.007(2)
O2 0.050(2) 0.058(3) 0.023(2) 0.0083(18) -0.0036(17) 0.0129(19)
O3 0.050(2) 0.0327(19) 0.0193(18) -0.0034(15) 0.0056(16) 0.0042(15)
O4 0.047(2) 0.0313(19) 0.028(2) -0.0074(15) 0.0117(16) 0.0044(15)
O5 0.072(3) 0.032(2) 0.024(2) 0.0011(16) -0.0102(19) 0.0114(18)
O6 0.049(2) 0.040(2) 0.0239(19) 0.0049(16) -0.0022(17) 0.0126(17)
O7 0.063(3) 0.047(2) 0.024(2) -0.0123(18) 0.0019(18) 0.0075(19)
O8 0.063(3) 0.044(2) 0.025(2) -0.0104(18) 0.0090(19) 0.0049(19)
C1 0.055(3) 0.049(3) 0.018(3) -0.001(2) -0.004(2) 0.013(2)
C2 0.059(3) 0.049(3) 0.021(3) 0.008(2) -0.006(2) 0.008(3)
C3 0.046(4) 0.128(8) 0.053(5) 0.054(5) -0.003(3) -0.003(4)
C4 0.051(4) 0.126(8) 0.051(5) 0.046(5) -0.011(3) -0.007(4)
C5 0.065(4) 0.065(4) 0.026(3) 0.018(3) -0.009(3) 0.009(3)
C6 0.136(8) 0.083(7) 0.082(7) 0.046(6) -0.063(7) -0.059(7)
C7 0.121(8) 0.089(7) 0.059(5) 0.037(5) -0.051(5) -0.052(6)
C8 0.067(4) 0.067(5) 0.037(3) 0.018(3) -0.012(3) 0.002(3)
C9 0.084(5) 0.054(4) 0.030(3) 0.015(3) -0.006(3) 0.006(3)
C10 0.086(5) 0.051(4) 0.023(3) 0.013(3) -0.015(3) 0.004(3)
C11 0.073(4) 0.035(3) 0.018(3) 0.001(2) 0.000(2) 0.006(3)
C12 0.074(4) 0.029(3) 0.023(3) 0.002(2) -0.003(2) 0.008(3)
C13 0.074(4) 0.027(3) 0.018(2) -0.001(2) 0.000(2) 0.018(2)
C14 0.076(4) 0.073(5) 0.023(3) 0.006(3) 0.004(3) 0.031(4)
C15 0.086(5) 0.065(5) 0.038(4) 0.013(3) -0.002(3) 0.036(4)
C16 0.070(4) 0.031(3) 0.018(2) 0.001(2) -0.001(2) 0.015(2)
C17 0.073(4) 0.023(2) 0.020(2) 0.000(2) 0.004(3) 0.011(2)
C18 0.074(4) 0.035(3) 0.019(3) -0.003(2) 0.004(2) 0.013(3)
C19 0.112(6) 0.032(3) 0.030(3) -0.004(3) 0.021(4) 0.005(3)
C20 0.128(7) 0.035(3) 0.032(3) -0.010(3) 0.025(4) 0.004(4)
C21 0.093(5) 0.040(3) 0.026(3) -0.013(2) 0.012(3) 0.009(3)
C22 0.070(4) 0.043(3) 0.026(3) -0.003(3) 0.010(3) 0.005(3)
C23 0.075(4) 0.033(3) 0.029(3) -0.011(2) 0.004(3) 0.006(3)
C24 0.088(5) 0.043(4) 0.035(3) -0.015(3) 0.014(3) 0.003(3)
C25 0.085(5) 0.048(4) 0.032(3) -0.013(3) 0.010(3) 0.004(3)
C26 0.068(4) 0.042(3) 0.027(3) -0.011(2) 0.004(3) 0.002(3)
C27 0.095(6) 0.042(3) 0.032(3) -0.007(3) 0.028(3) -0.018(3)
C28 0.093(5) 0.037(3) 0.023(3) -0.004(2) 0.017(3) -0.013(3)
C29 0.046(3) 0.031(2) 0.017(2) -0.0044(19) 0.006(2) 0.007(2)
C30 0.052(3) 0.039(3) 0.036(3) -0.008(2) 0.010(3) 0.003(2)
C31 0.064(4) 0.036(3) 0.043(3) -0.019(3) 0.010(3) -0.001(3)
C32 0.043(3) 0.032(2) 0.016(2) -0.0014(19) 0.0024(19) 0.0113(19)
C33 0.071(4) 0.029(3) 0.021(3) 0.001(2) 0.004(2) 0.013(2)
C34 0.070(4) 0.041(3) 0.034(3) 0.005(2) 0.007(3) 0.002(3)
C35 0.066(4) 0.044(3) 0.033(3) 0.003(3) -0.007(3) 0.005(3)
C36 0.072(4) 0.036(3) 0.028(3) 0.008(2) -0.004(3) 0.012(3)
C37 0.075(4) 0.033(3) 0.035(3) 0.004(2) 0.000(3) 0.006(3)
C38 0.084(5) 0.028(3) 0.031(3) -0.002(2) -0.011(3) 0.005(3)
C39 0.075(5) 0.048(4) 0.033(3) 0.009(3) -0.003(3) 0.011(3)
C40 0.065(4) 0.051(4) 0.045(4) 0.009(3) -0.010(3) 0.007(3)
C41 0.068(4) 0.046(3) 0.032(3) 0.006(3) -0.003(3) 0.014(3)
C42 0.113(7) 0.035(3) 0.053(4) 0.007(3) -0.032(4) 0.004(3)
C43 0.090(5) 0.044(3) 0.040(4) 0.002(3) -0.016(3) 0.002(3)
C44 0.056(3) 0.040(3) 0.026(3) 0.003(2) -0.005(2) 0.012(2)
C45 0.067(4) 0.057(4) 0.035(3) 0.014(3) -0.011(3) 0.001(3)
C46 0.061(4) 0.059(4) 0.038(3) 0.018(3) -0.012(3) 0.003(3)
C47 0.049(3) 0.037(3) 0.020(2) -0.005(2) 0.005(2) 0.016(2)
C48 0.066(3) 0.027(3) 0.019(2) -0.001(2) 0.011(2) 0.008(2)
C49 0.087(5) 0.045(4) 0.028(3) -0.001(3) 0.011(3) 0.026(3)
C50 0.097(5) 0.043(3) 0.031(3) -0.005(3) 0.024(3) 0.025(3)
C51 0.099(5) 0.035(3) 0.034(3) -0.011(3) 0.034(3) -0.007(3)
C52 0.078(4) 0.046(3) 0.028(3) -0.009(3) 0.009(3) -0.013(3)
C53 0.063(4) 0.041(3) 0.034(3) -0.010(3) 0.011(3) -0.003(3)
C54 0.118(7) 0.044(4) 0.034(3) -0.017(3) 0.033(4) -0.017(4)
C55 0.114(7) 0.046(4) 0.039(4) -0.017(3) 0.036(4) -0.012(4)
C56 0.119(6) 0.043(4) 0.037(4) -0.017(3) 0.036(4) -0.010(4)
C57 0.094(6) 0.065(5) 0.062(5) -0.034(4) 0.043(4) -0.018(4)
C58 0.079(4) 0.051(4) 0.053(4) -0.025(3) 0.022(4) -0.008(3)
C59 0.076(4) 0.035(3) 0.023(3) -0.007(2) 0.011(3) 0.006(3)
C60 0.088(5) 0.043(3) 0.035(3) -0.017(3) 0.006(3) 0.002(3)
C61 0.104(5) 0.051(4) 0.029(3) -0.015(3) 0.015(3) 0.000(4)
C62 0.069(3) 0.029(3) 0.024(3) -0.003(2) 0.004(2) 0.010(2)
O9 0.037(2) 0.068(3) 0.053(3) -0.021(2) 0.0078(19) -0.015(2)
C63 0.037(3) 0.075(6) 0.061(4) -0.032(4) 0.008(3) -0.005(4)
N1 0.042(3) 0.084(4) 0.059(4) -0.019(3) 0.002(3) -0.008(3)
C64 0.048(4) 0.092(5) 0.061(5) -0.011(4) -0.005(4) -0.011(4)
C65 0.063(7) 0.106(8) 0.078(9) -0.010(7) -0.021(7) -0.028(6)
C66 0.060(5) 0.090(6) 0.066(5) -0.013(5) 0.010(5) -0.007(5)
C67 0.080(8) 0.088(8) 0.092(9) -0.006(6) 0.029(7) -0.001(6)
C63A 0.042(4) 0.078(6) 0.062(5) -0.027(5) 0.003(4) -0.007(5)
N1A 0.046(4) 0.080(5) 0.064(5) -0.024(4) 0.000(4) -0.011(4)
C64A 0.058(6) 0.088(7) 0.066(6) -0.023(6) -0.005(5) -0.013(6)
C65A 0.068(12) 0.098(10) 0.058(11) -0.023(9) -0.012(10) -0.009(9)
C66A 0.053(5) 0.083(6) 0.064(5) -0.019(5) 0.004(4) -0.007(5)
C67A 0.066(9) 0.083(10) 0.071(9) -0.014(8) 0.018(8) 0.005(8)
O10 0.063(4) 0.087(6) 0.068(5) -0.014(4) 0.009(4) -0.049(5)
C68 0.081(5) 0.092(5) 0.079(5) -0.021(4) -0.001(4) -0.035(5)
N2 0.085(5) 0.103(5) 0.090(6) -0.021(5) 0.000(4) -0.035(4)
C69 0.086(6) 0.110(6) 0.094(7) -0.015(6) 0.002(5) -0.024(5)
C70 0.108(9) 0.134(10) 0.118(10) -0.005(9) 0.001(8) 0.011(7)
C71 0.093(6) 0.116(7) 0.101(7) -0.030(6) -0.004(6) -0.031(5)
C72 0.119(10) 0.131(9) 0.127(11) -0.051(9) -0.014(9) -0.044(8)
O10A 0.074(6) 0.086(7) 0.075(6) -0.019(6) 0.002(5) -0.036(6)
C68A 0.078(6) 0.096(6) 0.082(6) -0.020(5) -0.006(5) -0.033(5)
N2A 0.087(5) 0.106(6) 0.094(6) -0.019(5) -0.004(5) -0.032(5)
C69A 0.098(8) 0.117(8) 0.098(7) -0.016(7) 0.001(7) -0.017(7)
C70A 0.102(12) 0.119(11) 0.111(12) -0.010(11) 0.010(11) -0.012(10)
C71A 0.093(6) 0.110(6) 0.100(7) -0.022(6) -0.005(6) -0.035(5)
C72A 0.107(11) 0.119(11) 0.117(10) -0.032(9) -0.001(9) -0.033(9)
O11 0.102(9) 0.113(11) 0.103(10) -0.003(9) -0.005(8) -0.019(8)
C73 0.098(8) 0.087(9) 0.079(7) -0.013(7) -0.001(7) -0.016(7)
N3 0.088(7) 0.091(7) 0.081(6) -0.018(6) -0.007(5) -0.015(6)
C74 0.091(8) 0.105(9) 0.075(8) -0.011(7) -0.008(7) -0.011(7)
C75 0.091(11) 0.142(16) 0.077(12) -0.019(12) -0.019(9) -0.006(10)
C76 0.082(8) 0.096(9) 0.096(8) -0.016(8) 0.001(7) -0.020(7)
C77 0.069(10) 0.097(12) 0.101(10) -0.025(10) 0.017(9) -0.014(9)

loop_
_atom_type_symbol
_atom_type_description
_atom_type_scat_dispersion_real
_atom_type_scat_dispersion_imag
_atom_type_scat_source
C C 0.0033 0.0016 'International Tables Vol C Tables 4.2.6.8 and 6.1.1.4'
H H 0.0000 0.0000 'International Tables Vol C Tables 4.2.6.8 and 6.1.1.4'
O O 0.0106 0.0060 'International Tables Vol C Tables 4.2.6.8 and 6.1.1.4'
Zn Zn 0.2839 1.4301 'International Tables Vol C Tables 4.2.6.8 and 6.1.1.4'
N N 0.0061 0.0033 'International Tables Vol C Tables 4.2.6.8 and 6.1.1.4'

loop_
_exptl_crystal_face_index_h
_exptl_crystal_face_index_k
_exptl_crystal_face_index_l
_exptl_crystal_face_perp_dist
0.00 0.00 1.00 0.2220
0.00 0.00 -1.00 0.0670
0.00 -1.00 0.00 0.0540
0.00 1.00 0.00 0.1310
-1.00 1.00 -1.00 0.1000
1.00 1.00 0.00 0.1590
0.00 1.00 -3.00 0.0520
0.00 -1.00 4.00 0.2030
1.00 2.00 2.00 0.2300
-3.00 -2.00 0.00 0.1840
-4.00 -3.00 4.00 0.2140
-3.00 4.00 3.00 0.1610

loop_
_geom_angle_atom_site_label_1
_geom_angle_atom_site_label_2
_geom_angle_atom_site_label_3
_geom_angle
_geom_angle_site_symmetry_1
_geom_angle_site_symmetry_3
_geom_angle_publ_flag
O9 Zn1 O1 101.7(2) . . ?
O9 Zn1 O4 103.08(19) . 1_554 ?
O1 Zn1 O4 89.64(18) . 1_554 ?
O9 Zn1 O8 97.3(2) . 1_465 ?
O1 Zn1 O8 88.39(19) . 1_465 ?
O4 Zn1 O8 159.54(19) 1_554 1_465 ?
O9 Zn1 O6 98.8(2) . 1_464 ?
O1 Zn1 O6 159.5(2) . 1_464 ?
O4 Zn1 O6 85.24(17) 1_554 1_464 ?
O8 Zn1 O6 89.51(18) 1_465 1_464 ?
O9 Zn1 Zn2 173.61(16) . 1_554 ?
O1 Zn1 Zn2 82.21(15) . 1_554 ?
O4 Zn1 Zn2 81.84(12) 1_554 1_554 ?
O8 Zn1 Zn2 77.71(14) 1_465 1_554 ?
O6 Zn1 Zn2 77.42(13) 1_464 1_554 ?
O10A Zn2 O3 102.0(10) . . ?
O10 Zn2 O3 102.4(5) . . ?
O10 Zn2 O5 105.5(6) . 1_465 ?
O3 Zn2 O5 86.67(17) . 1_465 ?
O10 Zn2 O2 96.6(6) . 1_556 ?
O3 Zn2 O2 89.87(18) . 1_556 ?
O5 Zn2 O2 157.8(2) 1_465 1_556 ?
O10 Zn2 O7 98.8(5) . 1_466 ?
O3 Zn2 O7 158.8(2) . 1_466 ?
O5 Zn2 O7 88.76(19) 1_465 1_466 ?
O2 Zn2 O7 86.57(19) 1_556 1_466 ?
O10 Zn2 Zn1 173.5(6) . 1_556 ?
O3 Zn2 Zn1 77.37(13) . 1_556 ?
O5 Zn2 Zn1 80.94(15) 1_465 1_556 ?
O2 Zn2 Zn1 76.90(15) 1_556 1_556 ?
O7 Zn2 Zn1 81.42(15) 1_466 1_556 ?
C1 O1 Zn1 123.8(4) . . ?
C1 O2 Zn2 129.2(4) . 1_554 ?
C32 O3 Zn2 129.0(4) . . ?
C32 O4 Zn1 120.8(3) . 1_556 ?
C47 O5 Zn2 123.5(4) . 1_645 ?
C47 O6 Zn1 126.8(4) . 1_646 ?
C62 O7 Zn2 123.7(4) . 1_644 ?
C62 O8 Zn1 127.4(4) . 1_645 ?
O2 C1 O1 124.4(6) . . ?
O2 C1 C2 117.5(6) . . ?
O1 C1 C2 118.1(6) . . ?
C3 C2 C7 120.6(7) . . ?
C3 C2 C1 121.4(7) . . ?
C7 C2 C1 117.9(7) . . ?
C2 C3 C4 122.2(8) . . ?
C2 C3 H3 118.9 . . ?
C4 C3 H3 118.9 . . ?
C3 C4 C5 118.8(8) . . ?
C3 C4 H4 120.6 . . ?
C5 C4 H4 120.6 . . ?
C6 C5 C4 119.1(7) . . ?
C6 C5 C8 117.4(7) . . ?
C4 C5 C8 123.0(7) . . ?
C5 C6 C7 121.2(9) . . ?
C5 C6 H6 119.4 . . ?
C7 C6 H6 119.4 . . ?
C6 C7 C2 117.7(9) . . ?
C6 C7 H7 121.1 . . ?
C2 C7 H7 121.1 . . ?
C9 C8 C5 177.0(9) . . ?
C8 C9 C10 175.4(10) . . ?
C11 C10 C15 119.2(6) . . ?
C11 C10 C9 122.1(7) . . ?
C15 C10 C9 118.7(7) . . ?
C12 C11 C10 118.9(6) . . ?
C12 C11 H11 120.5 . . ?
C10 C11 H11 120.5 . . ?
C13 C12 C11 121.8(6) . . ?
C13 C12 H12 119.1 . . ?
C11 C12 H12 119.1 . . ?
C12 C13 C14 119.2(6) . . ?
C12 C13 C16 122.7(6) . . ?
C14 C13 C16 118.1(6) . . ?
C15 C14 C13 120.4(7) . . ?
C15 C14 H14 119.8 . . ?
C13 C14 H14 119.8 . . ?
C14 C15 C10 120.6(7) . . ?
C14 C15 H15 119.7 . . ?
C10 C15 H15 119.7 . . ?
C17 C16 C18 121.5(5) . . ?
C17 C16 C13 122.0(5) . . ?
C18 C16 C13 116.4(5) . . ?
C16 C17 C33 122.5(5) . . ?
C16 C17 C48 121.8(5) . . ?
C33 C17 C48 115.6(5) . . ?
C23 C18 C19 118.6(6) . . ?
C23 C18 C16 121.9(6) . . ?
C19 C18 C16 119.5(6) . . ?
C20 C19 C18 120.7(7) . . ?
C20 C19 H19 119.6 . . ?
C18 C19 H19 119.6 . . ?
C19 C20 C21 119.8(7) . . ?
C19 C20 H20 120.1 . . ?
C21 C20 H20 120.1 . . ?
C22 C21 C24 120.8(7) . . ?
C22 C21 C20 118.3(6) . . ?
C24 C21 C20 121.0(7) . . ?
C21 C22 C23 120.8(7) . . ?
C21 C22 H22 119.6 . . ?
C23 C22 H22 119.6 . . ?
C18 C23 C22 121.7(6) . . ?
C18 C23 H23 119.1 . . ?
C22 C23 H23 119.1 . . ?
C25 C24 C21 177.7(10) . . ?
C24 C25 C26 179.3(10) . . ?
C31 C26 C27 119.0(6) . . ?
C31 C26 C25 121.8(6) . . ?
C27 C26 C25 119.2(7) . . ?
C28 C27 C26 119.6(6) . . ?
C28 C27 H27 120.2 . . ?
C26 C27 H27 120.2 . . ?
C27 C28 C29 120.6(6) . . ?
C27 C28 H28 119.7 . . ?
C29 C28 H28 119.7 . . ?
C30 C29 C28 119.8(5) . . ?
C30 C29 C32 121.3(5) . . ?
C28 C29 C32 118.9(5) . . ?
C29 C30 C31 120.1(6) . . ?
C29 C30 H30 120.0 . . ?
C31 C30 H30 120.0 . . ?
C30 C31 C26 120.9(6) . . ?
C30 C31 H31 119.6 . . ?
C26 C31 H31 119.6 . . ?
O3 C32 O4 126.5(5) . . ?
O3 C32 C29 116.8(5) . . ?
O4 C32 C29 116.7(5) . . ?
C38 C33 C34 117.4(6) . . ?
C38 C33 C17 120.7(6) . . ?
C34 C33 C17 122.0(6) . . ?
C35 C34 C33 120.6(7) . . ?
C35 C34 H34 119.7 . . ?
C33 C34 H34 119.7 . . ?
C34 C35 C36 121.7(7) . . ?
C34 C35 H35 119.2 . . ?
C36 C35 H35 119.2 . . ?
C35 C36 C37 119.0(6) . . ?
C35 C36 C39 120.4(7) . . ?
C37 C36 C39 120.6(7) . . ?
C38 C37 C36 119.5(6) . . ?
C38 C37 H37 120.3 . . ?
C36 C37 H37 120.3 . . ?
C37 C38 C33 121.8(6) . . ?
C37 C38 H38 119.1 . . ?
C33 C38 H38 119.1 . . ?
C40 C39 C36 178.6(8) . . ?
C39 C40 C41 174.5(9) . . ?
C46 C41 C42 117.3(6) . . ?
C46 C41 C40 122.1(7) . . ?
C42 C41 C40 120.6(7) . . ?
C43 C42 C41 122.7(8) . . ?
C43 C42 H42 118.6 . . ?
C41 C42 H42 118.6 . . ?
C42 C43 C44 120.0(8) . . ?
C42 C43 H43 120.0 . . ?
C44 C43 H43 120.0 . . ?
C45 C44 C43 118.2(6) . . ?
C45 C44 C47 120.3(6) . . ?
C43 C44 C47 121.4(6) . . ?
C46 C45 C44 118.6(7) . . ?
C46 C45 H45 120.7 . . ?
C44 C45 H45 120.7 . . ?
C41 C46 C45 122.9(7) . . ?
C41 C46 H46 118.5 . . ?
C45 C46 H46 118.5 . . ?
O5 C47 O6 125.8(5) . . ?
O5 C47 C44 116.4(6) . . ?
O6 C47 C44 117.7(6) . . ?
C53 C48 C49 119.2(6) . . ?
C53 C48 C17 121.4(6) . . ?
C49 C48 C17 119.3(6) . . ?
C50 C49 C48 120.1(8) . . ?
C50 C49 H49 120.0 . . ?
C48 C49 H49 120.0 . . ?
C49 C50 C51 120.2(7) . . ?
C49 C50 H50 119.9 . . ?
C51 C50 H50 119.9 . . ?
C52 C51 C50 119.6(6) . . ?
C52 C51 C54 120.7(8) . . ?
C50 C51 C54 119.7(8) . . ?
C51 C52 C53 119.5(7) . . ?
C51 C52 H52 120.2 . . ?
C53 C52 H52 120.2 . . ?
C48 C53 C52 121.1(7) . . ?
C48 C53 H53 119.4 . . ?
C52 C53 H53 119.4 . . ?
C55 C54 C51 174.8(12) . . ?
C54 C55 C56 178.6(9) . . ?
C57 C56 C61 118.4(7) . . ?
C57 C56 C55 123.0(9) . . ?
C61 C56 C55 118.4(8) . . ?
C56 C57 C58 121.2(8) . . ?
C56 C57 H57 119.4 . . ?
C58 C57 H57 119.4 . . ?
C59 C58 C57 120.6(8) . . ?
C59 C58 H58 119.7 . . ?
C57 C58 H58 119.7 . . ?
C58 C59 C60 119.3(6) . . ?
C58 C59 C62 121.6(7) . . ?
C60 C59 C62 119.1(7) . . ?
C61 C60 C59 119.7(8) . . ?
C61 C60 H60 120.2 . . ?
C59 C60 H60 120.2 . . ?
C60 C61 C56 120.7(8) . . ?
C60 C61 H61 119.7 . . ?
C56 C61 H61 119.7 . . ?
O8 C62 O7 125.5(5) . . ?
O8 C62 C59 116.7(6) . . ?
O7 C62 C59 117.7(6) . . ?
C63 O9 Zn1 125.6(6) . . ?
C63A O9 Zn1 109.8(10) . . ?
O9 C63 N1 122.0(9) . . ?
O9 C63 H63 119.0 . . ?
N1 C63 H63 119.0 . . ?
C63 N1 C66 123.6(9) . . ?
C63 N1 C64 117.7(8) . . ?
C66 N1 C64 118.7(9) . . ?
C65 C64 N1 110.8(10) . . ?
C65 C64 H64A 109.5 . . ?
N1 C64 H64A 109.5 . . ?
C65 C64 H64B 109.5 . . ?
N1 C64 H64B 109.5 . . ?
H64A C64 H64B 108.1 . . ?
C64 C65 H65A 109.5 . . ?
C64 C65 H65B 109.5 . . ?
H65A C65 H65B 109.5 . . ?
C64 C65 H65C 109.5 . . ?
H65A C65 H65C 109.5 . . ?
H65B C65 H65C 109.5 . . ?
N1 C66 C67 120.0(12) . . ?
N1 C66 H66A 107.3 . . ?
C67 C66 H66A 107.3 . . ?
N1 C66 H66B 107.3 . . ?
C67 C66 H66B 107.3 . . ?
H66A C66 H66B 106.9 . . ?
C66 C67 H67A 109.5 . . ?
C66 C67 H67B 109.5 . . ?
H67A C67 H67B 109.5 . . ?
C66 C67 H67C 109.5 . . ?
H67A C67 H67C 109.5 . . ?
H67B C67 H67C 109.5 . . ?
O9 C63A N1A 131.2(14) . . ?
O9 C63A H63A 114.4 . . ?
N1A C63A H63A 114.4 . . ?
C63A N1A C66A 119.7(10) . . ?
C63A N1A C64A 121.7(11) . . ?
C66A N1A C64A 118.4(11) . . ?
C65A C64A N1A 110.1(13) . . ?
C65A C64A H64C 109.6 . . ?
N1A C64A H64C 109.6 . . ?
C65A C64A H64D 109.6 . . ?
N1A C64A H64D 109.6 . . ?
H64C C64A H64D 108.2 . . ?
C64A C65A H65D 109.5 . . ?
C64A C65A H65E 109.5 . . ?
H65D C65A H65E 109.5 . . ?
C64A C65A H65F 109.5 . . ?
H65D C65A H65F 109.5 . . ?
H65E C65A H65F 109.5 . . ?
C67A C66A N1A 119.5(15) . . ?
C67A C66A H66C 107.5 . . ?
N1A C66A H66C 107.5 . . ?
C67A C66A H66D 107.5 . . ?
N1A C66A H66D 107.5 . . ?
H66C C66A H66D 107.0 . . ?
C66A C67A H67D 109.5 . . ?
C66A C67A H67E 109.5 . . ?
H67D C67A H67E 109.5 . . ?
C66A C67A H67F 109.5 . . ?
H67D C67A H67F 109.5 . . ?
H67E C67A H67F 109.5 . . ?
C68 O10 Zn2 116.2(10) . . ?
O10 C68 N2 122.2(11) . . ?
O10 C68 H68 118.9 . . ?
N2 C68 H68 118.9 . . ?
C68 N2 C71 123.1(11) . . ?
C68 N2 C69 117.5(10) . . ?
C71 N2 C69 118.1(10) . . ?
C70 C69 N2 105.9(12) . . ?
C70 C69 H69A 110.5 . . ?
N2 C69 H69A 110.5 . . ?
C70 C69 H69B 110.5 . . ?
N2 C69 H69B 110.5 . . ?
H69A C69 H69B 108.7 . . ?
C69 C70 H70A 109.5 . . ?
C69 C70 H70B 109.5 . . ?
H70A C70 H70B 109.5 . . ?
C69 C70 H70C 109.5 . . ?
H70A C70 H70C 109.5 . . ?
H70B C70 H70C 109.5 . . ?
C72 C71 N2 118.9(14) . . ?
C72 C71 H71A 107.6 . . ?
N2 C71 H71A 107.6 . . ?
C72 C71 H71B 107.6 . . ?
N2 C71 H71B 107.6 . . ?
H71A C71 H71B 107.0 . . ?
C71 C72 H72A 109.5 . . ?
C71 C72 H72B 109.5 . . ?
H72A C72 H72B 109.5 . . ?
C71 C72 H72C 109.5 . . ?
H72A C72 H72C 109.5 . . ?
H72B C72 H72C 109.5 . . ?
C68A O10A Zn2 128.7(19) . . ?
O10A C68A N2A 119.5(14) . . ?
O10A C68A H68A 120.2 . . ?
N2A C68A H68A 120.2 . . ?
C68A N2A C71A 120.0(13) . . ?
C68A N2A C69A 114.8(12) . . ?
C71A N2A C69A 115.9(14) . . ?
C70A C69A N2A 110.0(15) . . ?
C70A C69A H69C 109.7 . . ?
N2A C69A H69C 109.7 . . ?
C70A C69A H69D 109.7 . . ?
N2A C69A H69D 109.7 . . ?
H69C C69A H69D 108.2 . . ?
C69A C70A H70D 109.5 . . ?
C69A C70A H70E 109.5 . . ?
H70D C70A H70E 109.5 . . ?
C69A C70A H70F 109.5 . . ?
H70D C70A H70F 109.5 . . ?
H70E C70A H70F 109.5 . . ?
C72A C71A N2A 119.8(15) . . ?
C72A C71A H71C 107.3 . . ?
N2A C71A H71C 107.4 . . ?
C72A C71A H71D 107.4 . . ?
N2A C71A H71D 107.4 . . ?
H71C C71A H71D 106.9 . . ?
C71A C72A H72D 109.5 . . ?
C71A C72A H72E 109.4 . . ?
H72D C72A H72E 109.5 . . ?
C71A C72A H72F 109.5 . . ?
H72D C72A H72F 109.5 . . ?
H72E C72A H72F 109.5 . . ?
O11 C73 N3 121.5(14) . . ?
O11 C73 H73 119.3 . . ?
N3 C73 H73 119.3 . . ?
C73 N3 C76 122.2(11) . . ?
C73 N3 C74 118.9(11) . . ?
C76 N3 C74 118.8(10) . . ?
C75 C74 N3 109.6(13) . . ?
C75 C74 H74A 109.8 . . ?
N3 C74 H74A 109.8 . . ?
C75 C74 H74B 109.8 . . ?
N3 C74 H74B 109.8 . . ?
H74A C74 H74B 108.2 . . ?
C74 C75 H75A 109.5 . . ?
C74 C75 H75B 109.5 . . ?
H75A C75 H75B 109.5 . . ?
C74 C75 H75C 109.5 . . ?
H75A C75 H75C 109.5 . . ?
H75B C75 H75C 109.5 . . ?
C77 C76 N3 120.8(13) . . ?
C77 C76 H76A 107.1 . . ?
N3 C76 H76A 107.1 . . ?
C77 C76 H76B 107.1 . . ?
N3 C76 H76B 107.1 . . ?
H76A C76 H76B 106.8 . . ?
C76 C77 H77A 109.5 . . ?
C76 C77 H77B 109.5 . . ?
H77A C77 H77B 109.5 . . ?
C76 C77 H77C 109.5 . . ?
H77A C77 H77C 109.5 . . ?
H77B C77 H77C 109.5 . . ?

loop_
_geom_bond_atom_site_label_1
_geom_bond_atom_site_label_2
_geom_bond_distance
_geom_bond_site_symmetry_2
_geom_bond_publ_flag
Zn1 O9 1.962(4) . ?
Zn1 O1 2.027(5) . ?
Zn1 O4 2.040(4) 1_554 ?
Zn1 O8 2.043(4) 1_465 ?
Zn1 O6 2.067(4) 1_464 ?
Zn1 Zn2 2.9300(8) 1_554 ?
Zn2 O10A 1.943(9) . ?
Zn2 O10 1.949(6) . ?
Zn2 O3 2.029(4) . ?
Zn2 O5 2.033(4) 1_465 ?
Zn2 O2 2.036(4) 1_556 ?
Zn2 O7 2.037(4) 1_466 ?
O1 C1 1.261(9) . ?
O2 C1 1.261(9) . ?
O3 C32 1.240(7) . ?
O4 C32 1.278(7) . ?
O5 C47 1.241(8) . ?
O6 C47 1.259(8) . ?
O7 C62 1.265(9) . ?
O8 C62 1.254(8) . ?
C1 C2 1.504(8) . ?
C2 C3 1.333(12) . ?
C2 C7 1.414(12) . ?
C3 C4 1.386(11) . ?
C3 H3 0.9500 . ?
C4 C5 1.407(12) . ?
C4 H4 0.9500 . ?
C5 C6 1.383(13) . ?
C5 C8 1.466(9) . ?
C6 C7 1.399(12) . ?
C6 H6 0.9500 . ?
C7 H7 0.9500 . ?
C8 C9 1.160(11) . ?
C9 C10 1.460(9) . ?
C10 C11 1.401(11) . ?
C10 C15 1.416(12) . ?
C11 C12 1.399(8) . ?
C11 H11 0.9500 . ?
C12 C13 1.378(9) . ?
C12 H12 0.9500 . ?
C13 C14 1.401(10) . ?
C13 C16 1.487(8) . ?
C14 C15 1.374(10) . ?
C14 H14 0.9500 . ?
C15 H15 0.9500 . ?
C16 C17 1.373(8) . ?
C16 C18 1.481(8) . ?
C17 C33 1.470(8) . ?
C17 C48 1.500(7) . ?
C18 C23 1.369(10) . ?
C18 C19 1.410(10) . ?
C19 C20 1.378(9) . ?
C19 H19 0.9500 . ?
C20 C21 1.443(12) . ?
C20 H20 0.9500 . ?
C21 C22 1.371(10) . ?
C21 C24 1.425(9) . ?
C22 C23 1.394(9) . ?
C22 H22 0.9500 . ?
C23 H23 0.9500 . ?
C24 C25 1.206(10) . ?
C25 C26 1.417(9) . ?
C26 C31 1.384(10) . ?
C26 C27 1.407(10) . ?
C27 C28 1.381(9) . ?
C27 H27 0.9500 . ?
C28 C29 1.387(9) . ?
C28 H28 0.9500 . ?
C29 C30 1.379(9) . ?
C29 C32 1.520(7) . ?
C30 C31 1.380(9) . ?
C30 H30 0.9500 . ?
C31 H31 0.9500 . ?
C33 C38 1.415(10) . ?
C33 C34 1.420(10) . ?
C34 C35 1.360(9) . ?
C34 H34 0.9500 . ?
C35 C36 1.398(10) . ?
C35 H35 0.9500 . ?
C36 C37 1.411(10) . ?
C36 C39 1.424(9) . ?
C37 C38 1.375(9) . ?
C37 H37 0.9500 . ?
C38 H38 0.9500 . ?
C39 C40 1.236(10) . ?
C40 C41 1.403(10) . ?
C41 C46 1.345(11) . ?
C41 C42 1.386(12) . ?
C42 C43 1.346(11) . ?
C42 H42 0.9500 . ?
C43 C44 1.404(11) . ?
C43 H43 0.9500 . ?
C44 C45 1.401(11) . ?
C44 C47 1.508(8) . ?
C45 C46 1.394(9) . ?
C45 H45 0.9500 . ?
C46 H46 0.9500 . ?
C48 C53 1.365(10) . ?
C48 C49 1.416(10) . ?
C49 C50 1.365(9) . ?
C49 H49 0.9500 . ?
C50 C51 1.408(13) . ?
C50 H50 0.9500 . ?
C51 C52 1.385(12) . ?
C51 C54 1.451(9) . ?
C52 C53 1.396(9) . ?
C52 H52 0.9500 . ?
C53 H53 0.9500 . ?
C54 C55 1.179(11) . ?
C55 C56 1.455(9) . ?
C56 C57 1.343(13) . ?
C56 C61 1.404(14) . ?
C57 C58 1.400(10) . ?
C57 H57 0.9500 . ?
C58 C59 1.345(11) . ?
C58 H58 0.9500 . ?
C59 C60 1.401(11) . ?
C59 C62 1.495(8) . ?
C60 C61 1.371(10) . ?
C60 H60 0.9500 . ?
C61 H61 0.9500 . ?
O9 C63 1.232(9) . ?
O9 C63A 1.255(11) . ?
C63 N1 1.339(10) . ?
C63 H63 0.9500 . ?
N1 C66 1.403(12) . ?
N1 C64 1.464(11) . ?
C64 C65 1.415(12) . ?
C64 H64A 0.9900 . ?
C64 H64B 0.9900 . ?
C65 H65A 0.9800 . ?
C65 H65B 0.9800 . ?
C65 H65C 0.9800 . ?
C66 C67 1.420(12) . ?
C66 H66A 0.9900 . ?
C66 H66B 0.9900 . ?
C67 H67A 0.9800 . ?
C67 H67B 0.9800 . ?
C67 H67C 0.9800 . ?
C63A N1A 1.348(12) . ?
C63A H63A 0.9500 . ?
N1A C66A 1.410(13) . ?
N1A C64A 1.458(12) . ?
C64A C65A 1.412(12) . ?
C64A H64C 0.9900 . ?
C64A H64D 0.9900 . ?
C65A H65D 0.9800 . ?
C65A H65E 0.9800 . ?
C65A H65F 0.9800 . ?
C66A C67A 1.409(13) . ?
C66A H66C 0.9900 . ?
C66A H66D 0.9900 . ?
C67A H67D 0.9800 . ?
C67A H67E 0.9800 . ?
C67A H67F 0.9800 . ?
O10 C68 1.238(11) . ?
C68 N2 1.341(11) . ?
C68 H68 0.9500 . ?
N2 C71 1.416(12) . ?
N2 C69 1.465(12) . ?
C69 C70 1.418(12) . ?
C69 H69A 0.9900 . ?
C69 H69B 0.9900 . ?
C70 H70A 0.9800 . ?
C70 H70B 0.9800 . ?
C70 H70C 0.9800 . ?
C71 C72 1.411(12) . ?
C71 H71A 0.9900 . ?
C71 H71B 0.9900 . ?
C72 H72A 0.9800 . ?
C72 H72B 0.9800 . ?
C72 H72C 0.9800 . ?
O10A C68A 1.240(11) . ?
C68A N2A 1.352(12) . ?
C68A H68A 0.9500 . ?
N2A C71A 1.414(13) . ?
N2A C69A 1.471(13) . ?
C69A C70A 1.409(12) . ?
C69A H69C 0.9900 . ?
C69A H69D 0.9900 . ?
C70A H70D 0.9800 . ?
C70A H70E 0.9800 . ?
C70A H70F 0.9800 . ?
C71A C72A 1.411(12) . ?
C71A H71C 0.9900 . ?
C71A H71D 0.9900 . ?
C72A H72D 0.9800 . ?
C72A H72E 0.9800 . ?
C72A H72F 0.9800 . ?
O11 C73 1.256(11) . ?
C73 N3 1.348(12) . ?
C73 H73 0.9500 . ?
N3 C76 1.402(13) . ?
N3 C74 1.462(13) . ?
C74 C75 1.414(12) . ?
C74 H74A 0.9900 . ?
C74 H74B 0.9900 . ?
C75 H75A 0.9800 . ?
C75 H75B 0.9800 . ?
C75 H75C 0.9800 . ?
C76 C77 1.399(12) . ?
C76 H76A 0.9900 . ?
C76 H76B 0.9900 . ?
C77 H77A 0.9800 . ?
C77 H77B 0.9800 . ?
C77 H77C 0.9800 . ?

loop_
_geom_torsion_atom_site_label_1
_geom_torsion_atom_site_label_2
_geom_torsion_atom_site_label_3
_geom_torsion_atom_site_label_4
_geom_torsion
_geom_torsion_site_symmetry_1
_geom_torsion_site_symmetry_2
_geom_torsion_site_symmetry_3
_geom_torsion_site_symmetry_4
_geom_torsion_publ_flag
Zn2 O2 C1 O1 18.1(9) 1_554 . . . ?
Zn2 O2 C1 C2 -159.5(4) 1_554 . . . ?
Zn1 O1 C1 O2 1.2(9) . . . . ?
Zn1 O1 C1 C2 178.8(4) . . . . ?
O2 C1 C2 C3 8.9(11) . . . . ?
O1 C1 C2 C3 -168.9(8) . . . . ?
O2 C1 C2 C7 -175.6(8) . . . . ?
O1 C1 C2 C7 6.6(10) . . . . ?
C7 C2 C3 C4 3.0(17) . . . . ?
C1 C2 C3 C4 178.4(9) . . . . ?
C2 C3 C4 C5 2.8(17) . . . . ?
C3 C4 C5 C6 -4.6(17) . . . . ?
C3 C4 C5 C8 -176.4(9) . . . . ?
C4 C5 C6 C7 0.6(19) . . . . ?
C8 C5 C6 C7 172.9(11) . . . . ?
C5 C6 C7 C2 5.0(19) . . . . ?
C3 C2 C7 C6 -6.8(17) . . . . ?
C1 C2 C7 C6 177.6(10) . . . . ?
C15 C10 C11 C12 1.0(11) . . . . ?
C9 C10 C11 C12 179.7(7) . . . . ?
C10 C11 C12 C13 -0.5(10) . . . . ?
C11 C12 C13 C14 -0.5(10) . . . . ?
C11 C12 C13 C16 176.5(6) . . . . ?
C12 C13 C14 C15 1.1(13) . . . . ?
C16 C13 C14 C15 -176.1(8) . . . . ?
C13 C14 C15 C10 -0.6(15) . . . . ?
C11 C10 C15 C14 -0.4(14) . . . . ?
C9 C10 C15 C14 -179.2(9) . . . . ?
C12 C13 C16 C17 -45.1(11) . . . . ?
C14 C13 C16 C17 131.9(8) . . . . ?
C12 C13 C16 C18 138.5(7) . . . . ?
C14 C13 C16 C18 -44.4(10) . . . . ?
C18 C16 C17 C33 -8.8(11) . . . . ?
C13 C16 C17 C33 175.0(7) . . . . ?
C18 C16 C17 C48 169.0(6) . . . . ?
C13 C16 C17 C48 -7.2(11) . . . . ?
C17 C16 C18 C23 -50.2(11) . . . . ?
C13 C16 C18 C23 126.2(7) . . . . ?
C17 C16 C18 C19 130.0(8) . . . . ?
C13 C16 C18 C19 -53.7(10) . . . . ?
C23 C18 C19 C20 -1.0(12) . . . . ?
C16 C18 C19 C20 178.9(8) . . . . ?
C18 C19 C20 C21 1.7(14) . . . . ?
C19 C20 C21 C22 -1.0(13) . . . . ?
C19 C20 C21 C24 178.4(9) . . . . ?
C24 C21 C22 C23 -179.9(7) . . . . ?
C20 C21 C22 C23 -0.5(12) . . . . ?
C19 C18 C23 C22 -0.5(11) . . . . ?
C16 C18 C23 C22 179.6(6) . . . . ?
C21 C22 C23 C18 1.3(11) . . . . ?
C31 C26 C27 C28 0.4(13) . . . . ?
C25 C26 C27 C28 -177.9(8) . . . . ?
C26 C27 C28 C29 -0.7(13) . . . . ?
C27 C28 C29 C30 -0.8(12) . . . . ?
C27 C28 C29 C32 -178.8(7) . . . . ?
C28 C29 C30 C31 2.7(10) . . . . ?
C32 C29 C30 C31 -179.3(6) . . . . ?
C29 C30 C31 C26 -3.1(11) . . . . ?
C27 C26 C31 C30 1.5(12) . . . . ?
C25 C26 C31 C30 179.8(7) . . . . ?
Zn2 O3 C32 O4 3.2(8) . . . . ?
Zn2 O3 C32 C29 -177.8(3) . . . . ?
Zn1 O4 C32 O3 17.9(8) 1_556 . . . ?
Zn1 O4 C32 C29 -161.1(4) 1_556 . . . ?
C30 C29 C32 O3 169.2(6) . . . . ?
C28 C29 C32 O3 -12.9(8) . . . . ?
C30 C29 C32 O4 -11.7(8) . . . . ?
C28 C29 C32 O4 166.2(6) . . . . ?
C16 C17 C33 C38 125.3(8) . . . . ?
C48 C17 C33 C38 -52.6(9) . . . . ?
C16 C17 C33 C34 -54.4(10) . . . . ?
C48 C17 C33 C34 127.7(7) . . . . ?
C38 C33 C34 C35 -1.5(10) . . . . ?
C17 C33 C34 C35 178.2(6) . . . . ?
C33 C34 C35 C36 -0.8(11) . . . . ?
C34 C35 C36 C37 1.2(11) . . . . ?
C34 C35 C36 C39 179.6(7) . . . . ?
C35 C36 C37 C38 0.7(10) . . . . ?
C39 C36 C37 C38 -177.7(7) . . . . ?
C36 C37 C38 C33 -3.0(11) . . . . ?
C34 C33 C38 C37 3.4(10) . . . . ?
C17 C33 C38 C37 -176.3(6) . . . . ?
C46 C41 C42 C43 4.8(14) . . . . ?
C40 C41 C42 C43 -174.0(9) . . . . ?
C41 C42 C43 C44 -2.6(15) . . . . ?
C42 C43 C44 C45 -2.0(12) . . . . ?
C42 C43 C44 C47 -179.9(8) . . . . ?
C43 C44 C45 C46 4.0(11) . . . . ?
C47 C44 C45 C46 -178.0(6) . . . . ?
C42 C41 C46 C45 -2.6(12) . . . . ?
C40 C41 C46 C45 176.2(8) . . . . ?
C44 C45 C46 C41 -1.8(12) . . . . ?
Zn2 O5 C47 O6 17.4(8) 1_645 . . . ?
Zn2 O5 C47 C44 -159.4(4) 1_645 . . . ?
Zn1 O6 C47 O5 6.9(8) 1_646 . . . ?
Zn1 O6 C47 C44 -176.3(4) 1_646 . . . ?
C45 C44 C47 O5 172.4(6) . . . . ?
C43 C44 C47 O5 -9.8(9) . . . . ?
C45 C44 C47 O6 -4.7(9) . . . . ?
C43 C44 C47 O6 173.2(6) . . . . ?
C16 C17 C48 C53 -50.7(10) . . . . ?
C33 C17 C48 C53 127.2(7) . . . . ?
C16 C17 C48 C49 129.9(8) . . . . ?
C33 C17 C48 C49 -52.2(9) . . . . ?
C53 C48 C49 C50 5.1(11) . . . . ?
C17 C48 C49 C50 -175.5(6) . . . . ?
C48 C49 C50 C51 -2.8(12) . . . . ?
C49 C50 C51 C52 -0.6(11) . . . . ?
C49 C50 C51 C54 179.2(7) . . . . ?
C50 C51 C52 C53 1.6(10) . . . . ?
C54 C51 C52 C53 -178.1(6) . . . . ?
C49 C48 C53 C52 -4.1(10) . . . . ?
C17 C48 C53 C52 176.6(6) . . . . ?
C51 C52 C53 C48 0.8(10) . . . . ?
C61 C56 C57 C58 -2.2(15) . . . . ?
C55 C56 C57 C58 -177.9(9) . . . . ?
C56 C57 C58 C59 1.3(15) . . . . ?
C57 C58 C59 C60 -0.6(12) . . . . ?
C57 C58 C59 C62 176.7(8) . . . . ?
C58 C59 C60 C61 1.0(11) . . . . ?
C62 C59 C60 C61 -176.4(7) . . . . ?
C59 C60 C61 C56 -1.9(12) . . . . ?
C57 C56 C61 C60 2.5(13) . . . . ?
C55 C56 C61 C60 178.4(8) . . . . ?
Zn1 O8 C62 O7 18.2(9) 1_645 . . . ?
Zn1 O8 C62 C59 -162.1(4) 1_645 . . . ?
Zn2 O7 C62 O8 3.2(9) 1_644 . . . ?
Zn2 O7 C62 C59 -176.6(4) 1_644 . . . ?
C58 C59 C62 O8 -2.2(10) . . . . ?
C60 C59 C62 O8 175.1(6) . . . . ?
C58 C59 C62 O7 177.6(7) . . . . ?
C60 C59 C62 O7 -5.1(9) . . . . ?
Zn1 O9 C63 N1 -170.3(9) . . . . ?
O9 C63 N1 C66 -7(2) . . . . ?
O9 C63 N1 C64 176.1(12) . . . . ?
C63 N1 C64 C65 122.4(14) . . . . ?
C66 N1 C64 C65 -54.3(16) . . . . ?
C63 N1 C66 C67 -75.6(19) . . . . ?
C64 N1 C66 C67 100.9(17) . . . . ?
Zn1 O9 C63A N1A -154(3) . . . . ?
O9 C63A N1A C66A -1(5) . . . . ?
O9 C63A N1A C64A -176(3) . . . . ?
C63A N1A C64A C65A -102(3) . . . . ?
C66A N1A C64A C65A 84(3) . . . . ?
C63A N1A C66A C67A -24(4) . . . . ?
C64A N1A C66A C67A 150(2) . . . . ?
Zn2 O10 C68 N2 -178.4(15) . . . . ?
O10 C68 N2 C71 -146(2) . . . . ?
O10 C68 N2 C69 21(3) . . . . ?
C68 N2 C69 C70 -87(2) . . . . ?
C71 N2 C69 C70 80(2) . . . . ?
C68 N2 C71 C72 -108(2) . . . . ?
C69 N2 C71 C72 85(2) . . . . ?
Zn2 O10A C68A N2A 177(3) . . . . ?
O10A C68A N2A C71A 148(4) . . . . ?
O10A C68A N2A C69A 2(5) . . . . ?
C68A N2A C69A C70A -79(4) . . . . ?
C71A N2A C69A C70A 135(3) . . . . ?
C68A N2A C71A C72A -6(5) . . . . ?
C69A N2A C71A C72A 139(4) . . . . ?
O11 C73 N3 C76 -121(2) . . . . ?
O11 C73 N3 C74 56(3) . . . . ?
C73 N3 C74 C75 -97(2) . . . . ?
C76 N3 C74 C75 80(2) . . . . ?
C73 N3 C76 C77 175.5(19) . . . . ?
C74 N3 C76 C77 -1(3) . . . . ?

loop_
_platon_squeeze_void_nr
_platon_squeeze_void_average_x
_platon_squeeze_void_average_y
_platon_squeeze_void_average_z
_platon_squeeze_void_volume
_platon_squeeze_void_count_electrons
_platon_squeeze_void_content
1 -0.035 0.000 0.500 630 263 ' '
2 -0.109 0.500 0.000 687 163 ' '
